data_1504441
loop_
_publ_author_name
'Hodgson, Linda M.'
'Platel, Rachel H.'
'White, Andrew J. P.'
'Williams, Charlotte K.'

_publ_section_title
;
 A Series of Bis(thiophosphinic amido)yttrium Initiators for Lactide
 Ring-Opening Polymerization
;
_journal_issue 22
_journal_name_full Macromolecules
_journal_page_first 8603
_journal_paper_doi 10.1021/ma8016663
_journal_volume 41
_journal_year 2008
_chemical_formula_moiety 'C28 H64 N3 O P2 S2 Si2 Y'
_chemical_formula_sum 'C28 H64 N3 O P2 S2 Si2 Y'
_chemical_formula_weight 729.97
_chemical_name_systematic
; 
 ? 
;
_space_group_IT_number 14
_symmetry_cell_setting monoclinic
_symmetry_space_group_name_Hall '-P 2ybc'
_symmetry_space_group_name_H-M 'P 1 21/c 1'
_atom_sites_solution_hydrogens geom
_atom_sites_solution_primary direct
_atom_sites_solution_secondary difmap
_audit_creation_method SHELXL-97
_cell_angle_alpha 90.00
_cell_angle_beta 100.558(3)
_cell_angle_gamma 90.00
_cell_formula_units_Z 4
_cell_length_a 18.0407(6)
_cell_length_b 10.6500(4)
_cell_length_c 20.3838(8)
_cell_measurement_temperature 173(2)
_cell_measurement_theta_max 32.7148
_cell_measurement_theta_min 3.9328
_cell_volume 3850.1(2)
_computing_cell_refinement 'CrysAlis RED, Oxford Diffraction Ltd'
_computing_data_collection 'CrysAlis CCD, Oxford Diffraction Ltd'
_computing_data_reduction 'CrysAlis RED, Oxford Diffraction Ltd'
_computing_molecular_graphics 'Bruker SHELXTL'
_computing_publication_material 'Bruker SHELXTL'
_computing_structure_refinement 'SHELXL-97 (Sheldrick, 1997)'
_computing_structure_solution 'SHELXS-97 (Sheldrick, 1990)'
_diffrn_ambient_temperature 173(2)
_diffrn_detector_area_resol_mean 15.9863
_diffrn_measured_fraction_theta_full 0.930
_diffrn_measured_fraction_theta_max 0.930
_diffrn_measurement_device_type 'OD Xcalibur 3'
_diffrn_measurement_method \w
_diffrn_radiation_monochromator graphite
_diffrn_radiation_source 'Enhance (Mo) X-ray Source'
_diffrn_radiation_type MoK\a
_diffrn_radiation_wavelength 0.71073
_diffrn_reflns_av_R_equivalents 0.0441
_diffrn_reflns_av_sigmaI/netI 0.0680
_diffrn_reflns_limit_h_max 19
_diffrn_reflns_limit_h_min -26
_diffrn_reflns_limit_k_max 14
_diffrn_reflns_limit_k_min -16
_diffrn_reflns_limit_l_max 30
_diffrn_reflns_limit_l_min -30
_diffrn_reflns_number 41052
_diffrn_reflns_theta_full 32.81
_diffrn_reflns_theta_max 32.81
_diffrn_reflns_theta_min 3.94
_exptl_absorpt_coefficient_mu 1.793
_exptl_absorpt_correction_T_max 0.82273
_exptl_absorpt_correction_T_min 0.73615
_exptl_absorpt_correction_type 'numeric analytical'
_exptl_crystal_colour Colourless
_exptl_crystal_density_diffrn 1.259
_exptl_crystal_density_method 'not measured'
_exptl_crystal_description prisms
_exptl_crystal_F_000 1560
_exptl_crystal_size_max 0.18
_exptl_crystal_size_mid 0.16
_exptl_crystal_size_min 0.13
_refine_diff_density_max 1.052
_refine_diff_density_min -0.775
_refine_diff_density_rms 0.090
_refine_ls_extinction_method none
_refine_ls_goodness_of_fit_ref 1.035
_refine_ls_hydrogen_treatment constr
_refine_ls_matrix_type full
_refine_ls_number_parameters 403
_refine_ls_number_reflns 13288
_refine_ls_number_restraints 151
_refine_ls_restrained_S_all 1.090
_refine_ls_R_factor_all 0.1001
_refine_ls_R_factor_gt 0.0562
_refine_ls_shift/su_max 0.001
_refine_ls_shift/su_mean 0.000
_refine_ls_structure_factor_coef Fsqd
_refine_ls_weighting_details 'calc w=1/[\s^2^(Fo^2^)+(0.0770P)^2^+0.0000P] where P=(Fo^2^+2Fc^2^)/3'
_refine_ls_weighting_scheme calc
_refine_ls_wR_factor_gt 0.1330
_refine_ls_wR_factor_ref 0.1559
_reflns_number_gt 8434
_reflns_number_total 13288
_reflns_threshold_expression >2sigma(I)
_cod_data_source_file ma8016663_si_002.cif
_cod_data_source_block Compound_3
_cod_depositor_comments
;
The following automatic conversions were performed:

'_symmetry_cell_setting' value 'Monoclinic' changed to 'monoclinic'
according to /home/saulius/struct/CIF-dictionaries/cif_core.dic
dictionary named 'cif_core.dic' version 2.4.1 from 2010-06-29.

Automatic conversion script
Id: cif_fix_values 1715 2011-07-08 13:25:40Z adriana 
;
_cod_original_sg_symbol_H-M P2(1)/c
_cod_database_code 1504441

loop_
_symmetry_equiv_pos_as_xyz
'x, y, z'
'-x, y+1/2, -z+1/2'
'-x, -y, -z'
'x, -y-1/2, z-1/2'

loop_
_atom_site_label
_atom_site_type_symbol
_atom_site_fract_x
_atom_site_fract_y
_atom_site_fract_z
_atom_site_U_iso_or_equiv
_atom_site_adp_type
_atom_site_occupancy
_atom_site_symmetry_multiplicity
_atom_site_calc_flag
_atom_site_refinement_flags
_atom_site_disorder_assembly
_atom_site_disorder_group
Y Y 0.211102(15) 0.11214(3) 0.268915(13) 0.02431(8) Uani 1 1 d . A .
S1 S 0.09661(4) 0.30084(7) 0.22956(4) 0.03216(17) Uani 1 1 d . A .
P2 P 0.18873(4) 0.40843(7) 0.25477(4) 0.02786(17) Uani 1 1 d D . .
N3 N 0.25021(14) 0.3157(2) 0.29703(14) 0.0357(6) Uani 1 1 d . A .
C4 C 0.32949(16) 0.3379(3) 0.32598(16) 0.0334(7) Uani 1 1 d . . .
H4A H 0.3588 0.3359 0.2889 0.040 Uiso 1 1 calc R A .
C5 C 0.3478(2) 0.4618(4) 0.3639(2) 0.0532(10) Uani 1 1 d . A .
H5A H 0.3315 0.5331 0.3335 0.064 Uiso 1 1 calc R . .
H5B H 0.3196 0.4661 0.4012 0.064 Uiso 1 1 calc R . .
C6 C 0.4318(2) 0.4727(4) 0.3912(2) 0.0568(11) Uani 1 1 d . . .
H6A H 0.4592 0.4802 0.3535 0.068 Uiso 1 1 calc R A .
H6B H 0.4413 0.5501 0.4184 0.068 Uiso 1 1 calc R . .
C7 C 0.4620(2) 0.3611(4) 0.4336(2) 0.0569(11) Uani 1 1 d . A .
H7A H 0.5176 0.3674 0.4457 0.068 Uiso 1 1 calc R . .
H7B H 0.4414 0.3620 0.4754 0.068 Uiso 1 1 calc R . .
C8 C 0.44103(19) 0.2393(4) 0.39724(18) 0.0449(8) Uani 1 1 d . . .
H8A H 0.4580 0.1682 0.4276 0.054 Uiso 1 1 calc R A .
H8B H 0.4674 0.2335 0.3588 0.054 Uiso 1 1 calc R . .
C9 C 0.35566(16) 0.2289(3) 0.37212(15) 0.0355(7) Uani 1 1 d . A .
H9A H 0.3305 0.2370 0.4118 0.043 Uiso 1 1 calc R . .
N10 N 0.32902(14) 0.1113(2) 0.33794(12) 0.0308(5) Uani 1 1 d . . .
P11 P 0.34442(5) -0.03061(9) 0.36402(5) 0.0442(2) Uani 1 1 d D A .
S12 S 0.26515(5) -0.13365(8) 0.30837(4) 0.0391(2) Uani 1 1 d . . .
C13 C 0.2241(3) 0.4566(6) 0.1792(2) 0.0379(13) Uani 0.716(9) 1 d PD A 1
H13A H 0.2506 0.3820 0.1648 0.045 Uiso 0.716(9) 1 calc PR A 1
C14 C 0.1613(3) 0.4896(6) 0.1212(2) 0.0513(17) Uani 0.716(9) 1 d PD A 1
H14A H 0.1833 0.5132 0.0824 0.077 Uiso 0.716(9) 1 calc PR A 1
H14B H 0.1320 0.5601 0.1339 0.077 Uiso 0.716(9) 1 calc PR A 1
H14C H 0.1283 0.4167 0.1099 0.077 Uiso 0.716(9) 1 calc PR A 1
C15 C 0.2814(7) 0.5633(15) 0.1896(6) 0.052(4) Uani 0.716(9) 1 d PD A 1
H15A H 0.2982 0.5810 0.1475 0.078 Uiso 0.716(9) 1 calc PR A 1
H15B H 0.3248 0.5387 0.2235 0.078 Uiso 0.716(9) 1 calc PR A 1
H15C H 0.2581 0.6386 0.2045 0.078 Uiso 0.716(9) 1 calc PR A 1
C13' C 0.2042(10) 0.4887(13) 0.1778(5) 0.045(5) Uiso 0.284(9) 1 d PD A 2
H13B H 0.1653 0.5559 0.1659 0.054 Uiso 0.284(9) 1 calc PR A 2
C14' C 0.2047(10) 0.4040(15) 0.1161(8) 0.067(5) Uiso 0.284(9) 1 d PD A 2
H14D H 0.2144 0.4555 0.0788 0.101 Uiso 0.284(9) 1 calc PR A 2
H14E H 0.1556 0.3626 0.1037 0.101 Uiso 0.284(9) 1 calc PR A 2
H14F H 0.2443 0.3404 0.1269 0.101 Uiso 0.284(9) 1 calc PR A 2
C15' C 0.2830(17) 0.550(4) 0.1932(19) 0.068(14) Uiso 0.284(9) 1 d PD A 2
H15D H 0.2934 0.5917 0.1531 0.103 Uiso 0.284(9) 1 calc PR A 2
H15E H 0.3211 0.4845 0.2071 0.103 Uiso 0.284(9) 1 calc PR A 2
H15F H 0.2846 0.6111 0.2292 0.103 Uiso 0.284(9) 1 calc PR A 2
C16 C 0.16685(18) 0.5478(3) 0.30076(16) 0.0338(7) Uani 1 1 d . A .
H16A H 0.2128 0.6022 0.3092 0.041 Uiso 1 1 calc R . .
C17 C 0.1027(2) 0.6239(3) 0.2603(2) 0.0464(9) Uani 1 1 d . . .
H17A H 0.0928 0.6979 0.2860 0.070 Uiso 1 1 calc R A .
H17B H 0.0572 0.5719 0.2507 0.070 Uiso 1 1 calc R . .
H17C H 0.1169 0.6507 0.2183 0.070 Uiso 1 1 calc R . .
C18 C 0.1482(2) 0.5109(3) 0.36815(17) 0.0455(8) Uani 1 1 d . . .
H18A H 0.1371 0.5865 0.3920 0.068 Uiso 1 1 calc R A .
H18B H 0.1914 0.4671 0.3946 0.068 Uiso 1 1 calc R . .
H18C H 0.1042 0.4553 0.3613 0.068 Uiso 1 1 calc R . .
C19 C 0.4325(3) -0.1064(6) 0.3473(4) 0.063(2) Uani 0.608(5) 1 d PD A 1
H19A H 0.4266 -0.1979 0.3560 0.076 Uiso 0.608(5) 1 calc PR A 1
C20 C 0.4421(6) -0.0974(10) 0.2737(4) 0.096(3) Uani 0.608(5) 1 d PDU A 1
H20A H 0.4882 -0.1416 0.2681 0.145 Uiso 0.608(5) 1 calc PR A 1
H20B H 0.4458 -0.0089 0.2614 0.145 Uiso 0.608(5) 1 calc PR A 1
H20C H 0.3985 -0.1358 0.2450 0.145 Uiso 0.608(5) 1 calc PR A 1
C21 C 0.5097(4) -0.0701(9) 0.3878(5) 0.094(3) Uani 0.608(5) 1 d PDU A 1
H21A H 0.5490 -0.1204 0.3730 0.141 Uiso 0.608(5) 1 calc PR A 1
H21B H 0.5104 -0.0859 0.4353 0.141 Uiso 0.608(5) 1 calc PR A 1
H21C H 0.5192 0.0192 0.3811 0.141 Uiso 0.608(5) 1 calc PR A 1
C19' C 0.4442(3) -0.0750(10) 0.3857(5) 0.061(3) Uiso 0.392(5) 1 d PD A 2
H19B H 0.4742 -0.0238 0.4224 0.074 Uiso 0.392(5) 1 calc PR A 2
C20' C 0.4652(7) -0.0549(11) 0.3178(5) 0.057(3) Uiso 0.392(5) 1 d PD A 2
H20D H 0.5187 -0.0748 0.3202 0.085 Uiso 0.392(5) 1 calc PR A 2
H20E H 0.4561 0.0329 0.3043 0.085 Uiso 0.392(5) 1 calc PR A 2
H20F H 0.4345 -0.1099 0.2850 0.085 Uiso 0.392(5) 1 calc PR A 2
C21' C 0.4442(6) -0.2166(8) 0.3999(5) 0.052(3) Uiso 0.392(5) 1 d PD A 2
H21D H 0.4963 -0.2469 0.4109 0.078 Uiso 0.392(5) 1 calc PR A 2
H21E H 0.4178 -0.2608 0.3602 0.078 Uiso 0.392(5) 1 calc PR A 2
H21F H 0.4186 -0.2326 0.4375 0.078 Uiso 0.392(5) 1 calc PR A 2
C22 C 0.3580(4) -0.0581(6) 0.4537(2) 0.0574(19) Uani 0.608(5) 1 d PD A 1
H22A H 0.4015 -0.0069 0.4769 0.069 Uiso 0.608(5) 1 calc PR A 1
C23 C 0.2880(4) -0.0100(6) 0.4703(3) 0.0532(18) Uani 0.608(5) 1 d PD A 1
H23A H 0.2891 -0.0199 0.5182 0.080 Uiso 0.608(5) 1 calc PR A 1
H23B H 0.2452 -0.0568 0.4453 0.080 Uiso 0.608(5) 1 calc PR A 1
H23C H 0.2827 0.0792 0.4585 0.080 Uiso 0.608(5) 1 calc PR A 1
C24 C 0.3705(5) -0.1938(7) 0.4724(4) 0.080(3) Uani 0.608(5) 1 d PD A 1
H24A H 0.3779 -0.2023 0.5211 0.120 Uiso 0.608(5) 1 calc PR A 1
H24B H 0.4154 -0.2246 0.4567 0.120 Uiso 0.608(5) 1 calc PR A 1
H24C H 0.3265 -0.2430 0.4518 0.120 Uiso 0.608(5) 1 calc PR A 1
C22' C 0.3186(6) -0.0329(10) 0.4484(3) 0.047(3) Uiso 0.392(5) 1 d PD A 2
H22B H 0.2750 0.0265 0.4433 0.057 Uiso 0.392(5) 1 calc PR A 2
C23' C 0.3724(5) 0.0192(9) 0.5110(5) 0.053(3) Uiso 0.392(5) 1 d PD A 2
H23D H 0.3487 0.0100 0.5503 0.079 Uiso 0.392(5) 1 calc PR A 2
H23E H 0.3825 0.1082 0.5042 0.079 Uiso 0.392(5) 1 calc PR A 2
H23F H 0.4200 -0.0277 0.5178 0.079 Uiso 0.392(5) 1 calc PR A 2
C24' C 0.2850(5) -0.1564(8) 0.4732(5) 0.048(2) Uiso 0.392(5) 1 d PD A 2
H24D H 0.2741 -0.1430 0.5181 0.071 Uiso 0.392(5) 1 calc PR A 2
H24E H 0.3215 -0.2248 0.4744 0.071 Uiso 0.392(5) 1 calc PR A 2
H24F H 0.2383 -0.1784 0.4426 0.071 Uiso 0.392(5) 1 calc PR A 2
N25 N 0.21601(14) 0.0701(2) 0.16090(12) 0.0295(5) Uani 1 1 d . . .
Si26 Si 0.13306(5) 0.00695(8) 0.12155(4) 0.0346(2) Uani 1 1 d . A .
C27 C 0.07822(18) -0.0390(3) 0.18723(18) 0.0391(7) Uani 1 1 d . . .
H27A H 0.1083 -0.0967 0.2189 0.059 Uiso 1 1 calc R A .
H27B H 0.0314 -0.0806 0.1663 0.059 Uiso 1 1 calc R . .
H27C H 0.0662 0.0362 0.2110 0.059 Uiso 1 1 calc R . .
C28 C 0.1420(3) -0.1402(4) 0.07298(19) 0.0532(10) Uani 1 1 d . . .
H28A H 0.1738 -0.2007 0.1015 0.080 Uiso 1 1 calc R A .
H28B H 0.1650 -0.1202 0.0343 0.080 Uiso 1 1 calc R . .
H28C H 0.0919 -0.1765 0.0578 0.080 Uiso 1 1 calc R . .
C29 C 0.0719(3) 0.1165(4) 0.0631(2) 0.0613(12) Uani 1 1 d . . .
H29A H 0.0657 0.1954 0.0862 0.092 Uiso 1 1 calc R A .
H29B H 0.0225 0.0778 0.0480 0.092 Uiso 1 1 calc R . .
H29C H 0.0957 0.1335 0.0245 0.092 Uiso 1 1 calc R . .
Si30 Si 0.29157(7) 0.08230(12) 0.12321(5) 0.0561(3) Uani 1 1 d D A .
C31 C 0.3302(4) -0.0621(7) 0.0942(5) 0.074(3) Uani 0.650(14) 1 d PDU A 1
H31A H 0.3289 -0.0566 0.0460 0.111 Uiso 0.650(14) 1 calc PR A 1
H31B H 0.2999 -0.1340 0.1036 0.111 Uiso 0.650(14) 1 calc PR A 1
H31C H 0.3824 -0.0731 0.1173 0.111 Uiso 0.650(14) 1 calc PR A 1
C32 C 0.2609(5) 0.1824(9) 0.0430(3) 0.073(3) Uani 0.650(14) 1 d PDU A 1
H32A H 0.2402 0.2627 0.0549 0.110 Uiso 0.650(14) 1 calc PR A 1
H32B H 0.2223 0.1370 0.0118 0.110 Uiso 0.650(14) 1 calc PR A 1
H32C H 0.3047 0.1981 0.0219 0.110 Uiso 0.650(14) 1 calc PR A 1
C33 C 0.3698(6) 0.1721(11) 0.1763(6) 0.057(4) Uani 0.650(14) 1 d PD A 1
H33A H 0.3552 0.2605 0.1782 0.085 Uiso 0.650(14) 1 calc PR A 1
H33B H 0.4156 0.1657 0.1571 0.085 Uiso 0.650(14) 1 calc PR A 1
H33C H 0.3794 0.1370 0.2215 0.085 Uiso 0.650(14) 1 calc PR A 1
C31' C 0.3356(7) -0.0865(8) 0.1317(8) 0.056(4) Uiso 0.350(14) 1 d PD A 2
H31D H 0.3447 -0.1120 0.1787 0.084 Uiso 0.350(14) 1 calc PR A 2
H31E H 0.3834 -0.0861 0.1154 0.084 Uiso 0.350(14) 1 calc PR A 2
H31F H 0.3007 -0.1458 0.1053 0.084 Uiso 0.350(14) 1 calc PR A 2
C32' C 0.2850(10) 0.1145(16) 0.0322(4) 0.077(5) Uiso 0.350(14) 1 d PD A 2
H32D H 0.2628 0.1976 0.0216 0.116 Uiso 0.350(14) 1 calc PR A 2
H32E H 0.2532 0.0506 0.0062 0.116 Uiso 0.350(14) 1 calc PR A 2
H32F H 0.3355 0.1120 0.0210 0.116 Uiso 0.350(14) 1 calc PR A 2
C33' C 0.3705(11) 0.1818(16) 0.1700(10) 0.039(6) Uiso 0.350(14) 1 d PD A 2
H33D H 0.3539 0.2694 0.1701 0.059 Uiso 0.350(14) 1 calc PR A 2
H33E H 0.4144 0.1761 0.1481 0.059 Uiso 0.350(14) 1 calc PR A 2
H33F H 0.3841 0.1516 0.2160 0.059 Uiso 0.350(14) 1 calc PR A 2
O34 O 0.13101(12) 0.0671(2) 0.34942(11) 0.0340(5) Uani 1 1 d . . .
C35 C 0.1099(2) 0.1651(4) 0.39231(19) 0.0487(9) Uani 1 1 d . A .
H35A H 0.0885 0.2384 0.3654 0.058 Uiso 1 1 calc R . .
H35B H 0.1544 0.1931 0.4250 0.058 Uiso 1 1 calc R . .
C36 C 0.0526(3) 0.1087(4) 0.4271(3) 0.0743(15) Uani 1 1 d . . .
H36A H 0.0010 0.1288 0.4034 0.089 Uiso 1 1 calc R A .
H36B H 0.0587 0.1403 0.4735 0.089 Uiso 1 1 calc R . .
C37 C 0.0665(3) -0.0289(4) 0.4265(2) 0.0650(12) Uani 1 1 d . A .
H37A H 0.0196 -0.0766 0.4276 0.078 Uiso 1 1 calc R . .
H37B H 0.1054 -0.0543 0.4650 0.078 Uiso 1 1 calc R . .
C38 C 0.0932(2) -0.0492(3) 0.36237(17) 0.0406(8) Uani 1 1 d . A .
H38A H 0.1287 -0.1209 0.3662 0.049 Uiso 1 1 calc R . .
H38B H 0.0502 -0.0667 0.3259 0.049 Uiso 1 1 calc R . .

loop_
_atom_site_aniso_label
_atom_site_aniso_U_11
_atom_site_aniso_U_22
_atom_site_aniso_U_33
_atom_site_aniso_U_23
_atom_site_aniso_U_13
_atom_site_aniso_U_12
Y 0.02377(14) 0.02352(14) 0.02450(14) -0.00372(10) 0.00146(10) 0.00041(10)
S1 0.0252(4) 0.0239(3) 0.0437(4) -0.0034(3) -0.0034(3) -0.0002(3)
P2 0.0249(4) 0.0245(4) 0.0326(4) -0.0048(3) 0.0012(3) -0.0012(3)
N3 0.0247(12) 0.0281(13) 0.0502(16) -0.0100(12) -0.0038(11) 0.0024(10)
C4 0.0208(14) 0.0363(16) 0.0410(17) -0.0075(14) 0.0003(12) -0.0028(12)
C5 0.0350(19) 0.043(2) 0.075(3) -0.028(2) -0.0068(17) -0.0034(15)
C6 0.039(2) 0.051(2) 0.075(3) -0.026(2) -0.0062(18) -0.0099(17)
C7 0.0298(18) 0.074(3) 0.061(2) -0.017(2) -0.0063(16) -0.0111(18)
C8 0.0290(17) 0.050(2) 0.051(2) -0.0023(17) -0.0052(14) -0.0064(15)
C9 0.0246(15) 0.0476(19) 0.0318(15) -0.0065(14) -0.0017(12) -0.0054(13)
N10 0.0271(13) 0.0334(13) 0.0288(12) 0.0029(11) -0.0034(10) -0.0005(10)
P11 0.0389(5) 0.0402(5) 0.0463(5) 0.0153(4) -0.0110(4) -0.0032(4)
S12 0.0453(5) 0.0281(4) 0.0395(4) -0.0030(3) -0.0035(4) 0.0076(3)
C13 0.039(3) 0.042(3) 0.036(3) -0.006(2) 0.016(2) 0.000(3)
C14 0.063(4) 0.055(4) 0.035(3) 0.010(2) 0.007(2) 0.000(3)
C15 0.060(6) 0.054(5) 0.045(4) 0.002(3) 0.019(3) -0.029(4)
C16 0.0328(16) 0.0215(14) 0.0459(18) -0.0063(13) 0.0043(13) -0.0034(12)
C17 0.047(2) 0.0276(16) 0.063(2) 0.0007(16) 0.0058(18) 0.0069(15)
C18 0.051(2) 0.042(2) 0.0449(19) -0.0106(16) 0.0125(17) 0.0004(16)
C19 0.029(3) 0.057(4) 0.095(6) 0.026(4) -0.011(3) 0.008(3)
C20 0.086(6) 0.114(7) 0.093(6) 0.014(5) 0.026(5) 0.054(5)
C21 0.053(4) 0.101(6) 0.131(7) -0.028(5) 0.021(5) 0.026(4)
C22 0.059(5) 0.056(4) 0.047(4) 0.011(3) -0.018(3) 0.008(4)
C23 0.073(5) 0.061(4) 0.022(3) 0.011(3) -0.001(3) -0.002(4)
C24 0.102(7) 0.061(5) 0.068(5) 0.032(4) -0.006(4) 0.015(4)
N25 0.0358(14) 0.0297(13) 0.0236(11) 0.0018(10) 0.0067(10) -0.0013(11)
Si26 0.0429(5) 0.0284(4) 0.0286(4) 0.0002(3) -0.0041(4) -0.0036(4)
C27 0.0306(16) 0.0299(16) 0.055(2) 0.0001(15) 0.0022(14) -0.0059(13)
C28 0.070(3) 0.042(2) 0.044(2) -0.0129(17) 0.0025(19) -0.0098(19)
C29 0.069(3) 0.045(2) 0.054(2) 0.0058(18) -0.029(2) -0.0043(19)
Si30 0.0567(7) 0.0795(8) 0.0387(5) -0.0197(5) 0.0267(5) -0.0226(6)
C31 0.068(4) 0.081(4) 0.081(5) -0.028(3) 0.032(3) 0.001(3)
C32 0.091(5) 0.102(6) 0.033(3) 0.014(3) 0.026(3) -0.017(4)
C33 0.043(5) 0.074(7) 0.062(6) -0.015(4) 0.035(4) -0.015(3)
O34 0.0386(12) 0.0271(11) 0.0387(12) -0.0015(9) 0.0132(10) -0.0035(9)
C35 0.063(2) 0.0394(19) 0.050(2) -0.0098(17) 0.0262(19) 0.0004(18)
C36 0.095(4) 0.068(3) 0.075(3) -0.017(2) 0.055(3) -0.010(3)
C37 0.089(3) 0.062(3) 0.049(2) -0.007(2) 0.027(2) -0.026(2)
C38 0.0402(18) 0.0327(17) 0.050(2) 0.0014(15) 0.0108(15) -0.0107(14)

loop_
_atom_type_symbol
_atom_type_description
_atom_type_scat_dispersion_real
_atom_type_scat_dispersion_imag
_atom_type_scat_source
C C 0.0033 0.0016 'International Tables Vol C Tables 4.2.6.8 and 6.1.1.4'
H H 0.0000 0.0000 'International Tables Vol C Tables 4.2.6.8 and 6.1.1.4'
N N 0.0061 0.0033 'International Tables Vol C Tables 4.2.6.8 and 6.1.1.4'
O O 0.0106 0.0060 'International Tables Vol C Tables 4.2.6.8 and 6.1.1.4'
Si Si 0.0817 0.0704 'International Tables Vol C Tables 4.2.6.8 and 6.1.1.4'
P P 0.1023 0.0942 'International Tables Vol C Tables 4.2.6.8 and 6.1.1.4'
S S 0.1246 0.1234 'International Tables Vol C Tables 4.2.6.8 and 6.1.1.4'
Y Y -2.7962 3.5667 'International Tables Vol C Tables 4.2.6.8 and 6.1.1.4'

loop_
_geom_angle_atom_site_label_1
_geom_angle_atom_site_label_2
_geom_angle_atom_site_label_3
_geom_angle
N25 Y N3 111.16(9)
N25 Y N10 113.15(9)
N3 Y N10 69.57(9)
N25 Y O34 138.87(8)
N3 Y O34 102.10(8)
N10 Y O34 100.50(8)
N25 Y S12 91.16(7)
N3 Y S12 135.58(7)
N10 Y S12 66.36(6)
O34 Y S12 80.98(5)
N25 Y S1 91.20(7)
N3 Y S1 65.66(6)
N10 Y S1 134.35(7)
O34 Y S1 80.86(6)
S12 Y S1 154.90(3)
P2 S1 Y 79.02(3)
N3 P2 C16 114.42(14)
N3 P2 C13 107.9(2)
C16 P2 C13 109.9(2)
N3 P2 C13' 122.7(6)
C16 P2 C13' 98.0(5)
C13 P2 C13' 15.3(5)
N3 P2 S1 104.11(10)
C16 P2 S1 110.29(11)
C13 P2 S1 109.99(17)
C13' P2 S1 107.0(5)
N3 P2 Y 44.10(9)
C16 P2 Y 142.12(11)
C13 P2 Y 107.1(2)
C13' P2 Y 119.8(5)
S1 P2 Y 62.81(3)
C4 N3 P2 130.0(2)
C4 N3 Y 118.78(19)
P2 N3 Y 106.99(13)
N3 C4 C9 107.3(2)
N3 C4 C5 116.5(3)
C9 C4 C5 109.4(3)
C6 C5 C4 111.0(3)
C7 C6 C5 112.4(3)
C8 C7 C6 111.3(3)
C7 C8 C9 111.8(3)
N10 C9 C4 108.7(2)
N10 C9 C8 116.1(3)
C4 C9 C8 109.3(3)
C9 N10 P11 128.4(2)
C9 N10 Y 117.82(18)
P11 N10 Y 106.67(13)
N10 P11 C22 117.7(2)
N10 P11 C19' 115.1(4)
C22 P11 C19' 76.8(4)
N10 P11 C22' 105.1(4)
C22 P11 C22' 23.4(3)
C19' P11 C22' 100.1(5)
N10 P11 C19 116.5(2)
C22 P11 C19 98.7(3)
C19' P11 C19 26.3(4)
C22' P11 C19 121.9(5)
N10 P11 S12 105.52(10)
C22 P11 S12 115.8(2)
C19' P11 S12 124.6(4)
C22' P11 S12 104.1(3)
C19 P11 S12 101.8(2)
N10 P11 Y 44.38(9)
C22 P11 Y 129.4(2)
C19' P11 Y 150.2(3)
C22' P11 Y 106.2(4)
C19 P11 Y 131.9(2)
S12 P11 Y 62.06(3)
P11 S12 Y 80.06(4)
C14 C13 C15 109.0(7)
C14 C13 P2 113.1(4)
C15 C13 P2 114.9(5)
C15' C13' C14' 105.5(13)
C15' C13' P2 107.3(19)
C14' C13' P2 116.3(10)
C18 C16 C17 110.7(3)
C18 C16 P2 110.8(2)
C17 C16 P2 111.5(2)
C21 C19 C20 104.7(6)
C21 C19 P11 120.8(5)
C20 C19 P11 113.7(5)
C20' C19' C21' 108.6(9)
C20' C19' P11 98.2(6)
C21' C19' P11 105.4(6)
C23 C22 C24 112.0(6)
C23 C22 P11 102.3(4)
C24 C22 P11 113.4(5)
C23' C22' C24' 104.8(6)
C23' C22' P11 121.8(6)
C24' C22' P11 119.0(6)
Si30 N25 Si26 121.99(15)
Si30 N25 Y 127.30(14)
Si26 N25 Y 110.42(12)
N25 Si26 C27 107.52(13)
N25 Si26 C29 114.70(16)
C27 Si26 C29 106.92(19)
N25 Si26 C28 115.18(17)
C27 Si26 C28 105.50(17)
C29 Si26 C28 106.36(19)
N25 Si26 Y 40.43(8)
C27 Si26 Y 68.13(10)
C29 Si26 Y 118.32(14)
C28 Si26 Y 134.92(14)
N25 Si30 C31 118.0(3)
N25 Si30 C32' 123.8(6)
C31 Si30 C32' 78.0(5)
N25 Si30 C33 111.2(4)
C31 Si30 C33 108.9(5)
C32' Si30 C33 112.6(7)
N25 Si30 C33' 114.2(8)
C31 Si30 C33' 109.8(8)
C32' Si30 C33' 107.7(7)
C33 Si30 C33' 5.1(10)
N25 Si30 C32 107.2(3)
C31 Si30 C32 104.8(3)
C32' Si30 C32 27.0(5)
C33 Si30 C32 105.9(4)
C33' Si30 C32 100.9(7)
N25 Si30 C31' 103.7(5)
C31 Si30 C31' 24.0(4)
C32' Si30 C31' 102.0(5)
C33 Si30 C31' 99.6(6)
C33' Si30 C31' 102.4(6)
C32 Si30 C31' 128.7(4)
C35 O34 C38 108.5(2)
C35 O34 Y 121.22(18)
C38 O34 Y 130.20(18)
O34 C35 C36 106.2(3)
C35 C36 C37 105.2(3)
C36 C37 C38 103.5(3)
O34 C38 C37 105.8(3)

loop_
_geom_bond_atom_site_label_1
_geom_bond_atom_site_label_2
_geom_bond_distance
Y N25 2.265(2)
Y N3 2.319(3)
Y N10 2.326(2)
Y O34 2.425(2)
Y S12 2.8570(9)
Y S1 2.8881(8)
S1 P2 2.0066(11)
P2 N3 1.611(3)
P2 C16 1.837(3)
P2 C13 1.844(3)
P2 C13' 1.852(5)
N3 C4 1.463(4)
C4 C9 1.514(5)
C4 C5 1.534(5)
C5 C6 1.520(5)
C6 C7 1.511(6)
C7 C8 1.508(5)
C8 C9 1.535(4)
C9 N10 1.470(4)
N10 P11 1.609(3)
P11 C22 1.822(4)
P11 C19' 1.835(5)
P11 C22' 1.863(5)
P11 C19 1.868(4)
P11 S12 1.9853(13)
C13 C14 1.521(7)
C13 C15 1.525(8)
C13' C15' 1.542(14)
C13' C14' 1.549(13)
C16 C18 1.524(5)
C16 C17 1.524(5)
C19 C21 1.533(9)
C19 C20 1.544(9)
C19' C20' 1.516(11)
C19' C21' 1.536(11)
C22 C23 1.459(8)
C22 C24 1.501(8)
C22' C23' 1.557(10)
C22' C24' 1.570(10)
N25 Si30 1.688(3)
N25 Si26 1.701(3)
Si26 C27 1.870(3)
Si26 C29 1.875(4)
Si26 C28 1.876(4)
Si30 C31 1.831(5)
Si30 C32' 1.869(7)
Si30 C33 1.876(5)
Si30 C33' 1.887(7)
Si30 C32 1.945(5)
Si30 C31' 1.960(7)
O34 C35 1.457(4)
O34 C38 1.461(4)
C35 C36 1.483(5)
C36 C37 1.487(6)
C37 C38 1.490(5)
